data_1502996
loop_
_publ_author_name
'Haddoub, Rose'
'Touil, Mounia'
'Raimundo, Jean-Manuel'
'Siri, Olivier'

_publ_section_title
;
 Unprecedented tunable tetraazamacrocycles.
;
_journal_issue 12
_journal_name_full 'Organic letters'
_journal_page_first 2722
_journal_page_last 2725
_journal_paper_doi 10.1021/ol100793g
_journal_volume 12
_journal_year 2010
_chemical_compound_source 'synthesis as described'
_chemical_formula_moiety 'C10 H9 F1 N4 O4'
_chemical_formula_sum 'C12 H9 F N4 O4'
_chemical_formula_weight 292.23
_chemical_name_systematic
;
 ?
;
_space_group_IT_number 14
_symmetry_cell_setting monoclinic
_symmetry_Int_Tables_number 14
_symmetry_space_group_name_Hall '-P 2yn'
_symmetry_space_group_name_H-M 'P 1 21/n 1'
_atom_sites_solution_hydrogens geom
_atom_sites_solution_primary direct
_atom_sites_solution_secondary difmap
_audit_conform_dict_location ftp://ftp.iucr.org/pub/cif_core.dic
_audit_conform_dict_name cif_core.dic
_audit_conform_dict_version 2.3
_audit_creation_date 2009-05-19T13:50:26-00:00
_audit_creation_method 'WinGX routine CIF_UPDATE'
_cell_angle_alpha 90
_cell_angle_beta 114.777(2)
_cell_angle_gamma 90
_cell_formula_units_Z 4
_cell_length_a 15.1272(5)
_cell_length_b 5.4965(2)
_cell_length_c 16.8300(8)
_cell_measurement_reflns_used 11024
_cell_measurement_temperature 293(2)
_cell_measurement_theta_max 28.22
_cell_measurement_theta_min 2.97
_cell_measurement_wavelength 0.71073
_cell_volume 1270.54(9)
_computing_molecular_graphics 'Ortep-3 for Windows (Farrugia, 1997)'
_computing_publication_material 'WinGX publication routines (Farrugia, 1999)'
_computing_structure_refinement 'SHELXL-97 (Sheldrick, 1997)'
_computing_structure_solution 'SHELXS-97 (Sheldrick, 1997)'
_diffrn_ambient_temperature 293(2)
_diffrn_measured_fraction_theta_full 0.962
_diffrn_measured_fraction_theta_max 0.962
_diffrn_measurement_device_type KappaCCD
_diffrn_measurement_method 'Omega + Phi scan'
_diffrn_radiation_monochromator graphite
_diffrn_radiation_probe x-ray
_diffrn_radiation_type MoK\a
_diffrn_radiation_wavelength 0.71073
_diffrn_reflns_av_R_equivalents 0.076
_diffrn_reflns_av_unetI/netI 0.0532
_diffrn_reflns_limit_h_max 19
_diffrn_reflns_limit_h_min 0
_diffrn_reflns_limit_k_max 6
_diffrn_reflns_limit_k_min 0
_diffrn_reflns_limit_l_max 20
_diffrn_reflns_limit_l_min -22
_diffrn_reflns_number 11024
_diffrn_reflns_theta_full 28.22
_diffrn_reflns_theta_max 28.22
_diffrn_reflns_theta_min 2.97
_diffrn_source 'fine-focus sealed tube'
_diffrn_standards_number none
_exptl_absorpt_coefficient_mu 0.127
_exptl_absorpt_correction_type none
_exptl_crystal_colour colorless
_exptl_crystal_density_diffrn 1.528
_exptl_crystal_density_method 'not measured'
_exptl_crystal_description prism
_exptl_crystal_F_000 600
_exptl_crystal_size_max 0.3
_exptl_crystal_size_mid 0.1
_exptl_crystal_size_min 0.06
_refine_diff_density_max 0.229
_refine_diff_density_min -0.345
_refine_diff_density_rms 0.049
_refine_ls_extinction_method none
_refine_ls_goodness_of_fit_ref 1.097
_refine_ls_hydrogen_treatment constr
_refine_ls_matrix_type full
_refine_ls_number_parameters 190
_refine_ls_number_reflns 3015
_refine_ls_number_restraints 0
_refine_ls_restrained_S_all 1.097
_refine_ls_R_factor_all 0.1268
_refine_ls_R_factor_gt 0.0678
_refine_ls_shift/su_max 0
_refine_ls_shift/su_mean 0
_refine_ls_structure_factor_coef Fsqd
_refine_ls_weighting_details 'calc w=1/[\s^2^(Fo^2^)+(0.0586P)^2^+0.8992P] where P=(Fo^2^+2Fc^2^)/3'
_refine_ls_weighting_scheme calc
_refine_ls_wR_factor_gt 0.1486
_refine_ls_wR_factor_ref 0.1898
_reflns_number_gt 1767
_reflns_number_total 3015
_reflns_threshold_expression >2sigma(I)
_cod_data_source_file ol100793g_si_001.cif
_cod_data_source_block osmai09
_cod_database_code 1502996

loop_
_symmetry_equiv_pos_as_xyz
'x, y, z'
'-x+1/2, y+1/2, -z+1/2'
'-x, -y, -z'
'x-1/2, -y-1/2, z-1/2'

loop_
_atom_site_label
_atom_site_type_symbol
_atom_site_fract_x
_atom_site_fract_y
_atom_site_fract_z
_atom_site_U_iso_or_equiv
_atom_site_adp_type
_atom_site_occupancy
_atom_site_symmetry_multiplicity
_atom_site_calc_flag
_atom_site_refinement_flags
C1 C 0.10676(19) 0.6252(5) 0.32327(16) 0.0482(6) Uani 1 1 d .
C2 C 0.0500(2) 0.8227(5) 0.32694(18) 0.0539(7) Uani 1 1 d .
H2 H 0.0495 0.8639 0.3804 0.065 Uiso 1 1 calc R
C3 C -0.0042(2) 0.9550(5) 0.2553(2) 0.0585(7) Uani 1 1 d .
C4 C -0.0072(2) 0.9001(6) 0.17308(18) 0.0572(7) Uani 1 1 d .
C5 C 0.0458(2) 0.7065(5) 0.16639(18) 0.0564(7) Uani 1 1 d .
H5 H 0.0441 0.6661 0.1121 0.068 Uiso 1 1 calc R
C6 C 0.10179(19) 0.5698(5) 0.23877(17) 0.0501(7) Uani 1 1 d .
C7 C 0.1719(2) 0.5703(5) 0.48208(17) 0.0533(7) Uani 1 1 d .
C8 C 0.2240(2) 0.7798(6) 0.52108(17) 0.0536(7) Uani 1 1 d .
C9 C 0.2378(2) 0.8328(6) 0.60676(19) 0.0656(8) Uani 1 1 d .
H9 H 0.2722 0.9714 0.6344 0.079 Uiso 1 1 calc R
C10 C 0.2009(3) 0.6815(7) 0.6504(2) 0.0784(10) Uani 1 1 d .
H10 H 0.2107 0.7192 0.7074 0.094 Uiso 1 1 calc R
C11 C 0.1500(3) 0.4765(7) 0.6114(2) 0.0804(11) Uani 1 1 d .
H11 H 0.1251 0.376 0.6416 0.097 Uiso 1 1 calc R
C12 C 0.1357(3) 0.4199(6) 0.5272(2) 0.0699(9) Uani 1 1 d .
H12 H 0.1015 0.28 0.5006 0.084 Uiso 1 1 calc R
F1 F -0.05596(15) 1.1400(4) 0.26559(14) 0.0905(7) Uani 1 1 d .
N1 N -0.0627(2) 1.0435(6) 0.0954(2) 0.0733(8) Uani 1 1 d .
N2 N 0.15508(19) 0.3680(5) 0.22501(17) 0.0580(6) Uani 1 1 d .
N3 N 0.16110(18) 0.5010(4) 0.39647(15) 0.0563(6) Uani 1 1 d .
H3 H 0.191 0.3728 0.3916 0.068 Uiso 1 1 calc R
N4 N 0.2578(2) 0.9358(5) 0.47527(16) 0.0660(7) Uani 1 1 d .
H4A H 0.2467 0.9042 0.4219 0.079 Uiso 1 1 calc R
H4B H 0.2898 1.0644 0.5002 0.079 Uiso 1 1 calc R
O1 O -0.0884(2) 1.2460(6) 0.10678(19) 0.1096(10) Uani 1 1 d .
O2 O -0.0792(2) 0.9571(6) 0.02424(16) 0.0965(9) Uani 1 1 d .
O3 O 0.14606(18) 0.3252(4) 0.15023(14) 0.0790(7) Uani 1 1 d .
O4 O 0.20633(19) 0.2413(4) 0.28747(16) 0.0759(7) Uani 1 1 d .

loop_
_atom_site_aniso_label
_atom_site_aniso_U_11
_atom_site_aniso_U_22
_atom_site_aniso_U_33
_atom_site_aniso_U_23
_atom_site_aniso_U_13
_atom_site_aniso_U_12
C1 0.0495(15) 0.0511(15) 0.0440(14) -0.0062(12) 0.0195(12) -0.0043(12)
C2 0.0551(16) 0.0611(17) 0.0468(15) -0.0053(13) 0.0227(13) 0.0026(14)
C3 0.0480(16) 0.0583(18) 0.0657(19) -0.0045(14) 0.0202(14) 0.0037(13)
C4 0.0509(16) 0.0626(18) 0.0479(15) 0.0031(13) 0.0107(13) -0.0069(14)
C5 0.0562(16) 0.0657(19) 0.0459(15) -0.0079(13) 0.0201(13) -0.0150(14)
C6 0.0498(15) 0.0553(16) 0.0466(15) -0.0072(12) 0.0216(12) -0.0052(12)
C7 0.0596(16) 0.0584(17) 0.0422(14) -0.0017(12) 0.0216(12) 0.0055(13)
C8 0.0550(16) 0.0616(17) 0.0443(14) -0.0011(13) 0.0208(13) 0.0064(13)
C9 0.077(2) 0.075(2) 0.0438(15) -0.0071(14) 0.0243(15) 0.0029(17)
C10 0.090(3) 0.103(3) 0.0469(17) 0.0009(18) 0.0334(18) 0.012(2)
C11 0.092(3) 0.099(3) 0.058(2) 0.0086(19) 0.0394(19) -0.008(2)
C12 0.079(2) 0.071(2) 0.0612(19) 0.0031(16) 0.0307(17) -0.0057(17)
F1 0.0857(14) 0.0887(14) 0.0926(15) 0.0017(12) 0.0328(12) 0.0344(12)
N1 0.0590(17) 0.076(2) 0.0649(19) 0.0107(15) 0.0066(14) -0.0093(15)
N2 0.0669(16) 0.0604(15) 0.0565(15) -0.0138(12) 0.0355(13) -0.0090(13)
N3 0.0663(15) 0.0564(14) 0.0460(12) -0.0027(11) 0.0233(11) 0.0106(12)
N4 0.0785(18) 0.0683(16) 0.0508(14) -0.0078(12) 0.0265(13) -0.0135(14)
O1 0.110(2) 0.083(2) 0.091(2) 0.0140(15) -0.0030(16) 0.0148(17)
O2 0.0918(19) 0.131(2) 0.0505(14) 0.0082(15) 0.0134(13) -0.0099(17)
O3 0.0974(17) 0.0910(17) 0.0635(14) -0.0242(12) 0.0482(13) -0.0082(14)
O4 0.0962(17) 0.0675(14) 0.0715(15) 0.0000(12) 0.0426(13) 0.0198(13)

loop_
_atom_type_symbol
_atom_type_description
_atom_type_scat_dispersion_real
_atom_type_scat_dispersion_imag
_atom_type_scat_source
C C 0.0033 0.0016 'International Tables Vol C Tables 4.2.6.8 and 6.1.1.4'
H H 0 0 'International Tables Vol C Tables 4.2.6.8 and 6.1.1.4'
F F 0.0171 0.0103 'International Tables Vol C Tables 4.2.6.8 and 6.1.1.4'
N N 0.0061 0.0033 'International Tables Vol C Tables 4.2.6.8 and 6.1.1.4'
O O 0.0106 0.006 'International Tables Vol C Tables 4.2.6.8 and 6.1.1.4'

loop_
_geom_angle_atom_site_label_1
_geom_angle_atom_site_label_2
_geom_angle_atom_site_label_3
_geom_angle
N3 C1 C2 120.2(2)
N3 C1 C6 124.2(2)
C2 C1 C6 115.6(2)
C3 C2 C1 122.1(3)
C3 C2 H2 119
C1 C2 H2 119
F1 C3 C2 117.5(3)
F1 C3 C4 120.9(3)
C2 C3 C4 121.6(3)
C5 C4 C3 118.2(3)
C5 C4 N1 119.1(3)
C3 C4 N1 122.7(3)
C4 C5 C6 121.1(3)
C4 C5 H5 119.4
C6 C5 H5 119.4
C5 C6 C1 121.4(3)
C5 C6 N2 117.0(2)
C1 C6 N2 121.6(2)
C12 C7 C8 120.8(3)
C12 C7 N3 119.3(3)
C8 C7 N3 119.8(3)
N4 C8 C7 121.1(2)
N4 C8 C9 120.9(3)
C7 C8 C9 117.9(3)
C10 C9 C8 120.5(3)
C10 C9 H9 119.8
C8 C9 H9 119.8
C11 C10 C9 121.1(3)
C11 C10 H10 119.5
C9 C10 H10 119.5
C10 C11 C12 119.5(3)
C10 C11 H11 120.2
C12 C11 H11 120.2
C11 C12 C7 120.2(3)
C11 C12 H12 119.9
C7 C12 H12 119.9
O2 N1 O1 124.3(3)
O2 N1 C4 118.5(3)
O1 N1 C4 117.1(3)
O4 N2 O3 121.8(3)
O4 N2 C6 119.5(2)
O3 N2 C6 118.7(3)
C1 N3 C7 123.7(2)
C1 N3 H3 118.2
C7 N3 H3 118.2
C8 N4 H4A 120
C8 N4 H4B 120
H4A N4 H4B 120

loop_
_geom_bond_atom_site_label_1
_geom_bond_atom_site_label_2
_geom_bond_distance
C1 N3 1.346(3)
C1 C2 1.402(4)
C1 C6 1.425(3)
C2 C3 1.351(4)
C2 H2 0.93
C3 F1 1.339(3)
C3 C4 1.398(4)
C4 C5 1.365(4)
C4 N1 1.454(4)
C5 C6 1.379(4)
C5 H5 0.93
C6 N2 1.446(4)
C7 C12 1.382(4)
C7 C8 1.394(4)
C7 N3 1.432(3)
C8 N4 1.386(4)
C8 C9 1.398(4)
C9 C10 1.373(5)
C9 H9 0.93
C10 C11 1.368(5)
C10 H10 0.93
C11 C12 1.377(5)
C11 H11 0.93
C12 H12 0.93
N1 O2 1.214(4)
N1 O1 1.220(4)
N2 O4 1.228(3)
N2 O3 1.230(3)
N3 H3 0.86
N4 H4A 0.86
N4 H4B 0.86
